data_4031925
loop_
_publ_author_name
'Gehrold, Andreas C.'
'Bruhn, Torsten'
'Bringmann, Gerhard'

_publ_section_title
;
 Axial, Helical, and Planar Chirality in Directly Linked Basket-Handle
 Porphyrin Arrays.
;
_journal_issue 3
_journal_name_full 'The Journal of organic chemistry'
_journal_page_first 1075
_journal_page_last 1088
_journal_paper_doi 10.1021/acs.joc.5b02638
_journal_volume 81
_journal_year 2016
_chemical_formula_moiety 'C55 H47 Cl3 Cu N4 O2'
_chemical_formula_sum 'C55 H47 Cl3 Cu N4 O2'
_chemical_formula_weight 965.85
_space_group_crystal_system monoclinic
_space_group_IT_number 14
_space_group_name_Hall '-P 2ybc'
_space_group_name_H-M_alt 'P 1 21/c 1'
_symmetry_space_group_name_Hall '-P 2ybc'
_symmetry_space_group_name_H-M 'P 1 21/c 1'
_atom_sites_solution_hydrogens geom
_atom_sites_solution_primary direct
_atom_sites_solution_secondary difmap
_audit_creation_method SHELXL-2014/6
_cell_angle_alpha 90
_cell_angle_beta 93.772(5)
_cell_angle_gamma 90
_cell_formula_units_Z 4
_cell_length_a 17.844(3)
_cell_length_b 16.028(3)
_cell_length_c 16.127(3)
_cell_measurement_reflns_used 6652
_cell_measurement_temperature 100(2)
_cell_measurement_theta_max 25.45
_cell_measurement_theta_min 2.1705
_cell_volume 4602.4(14)
_computing_cell_refinement 'Saint+ ver. 7.68A (Bruker AXS)'
_computing_data_collection 'APEX2 ver. 2014.9 (Bruker AXS)'
_computing_data_reduction 'Saint+ ver. 7.68A (Bruker AXS)'
_computing_molecular_graphics 'XP ver. 5.1 (Bruker AXS, 1998)'
_computing_publication_material 'SHELXL-2014/6 (Sheldrick, 2014)'
_computing_structure_refinement 'SHELXL-2014/6 (Sheldrick, 2014)'
_computing_structure_solution 'SHELXL-2014/6 (Sheldrick, 2014)'
_diffrn_ambient_temperature 100(2)
_diffrn_measured_fraction_theta_full 1.000
_diffrn_measured_fraction_theta_max 0.992
_diffrn_measurement_device_type 'Bruker X8-APEX II'
_diffrn_radiation_monochromator helios
_diffrn_radiation_source 'rotating anode'
_diffrn_radiation_type MoK\a
_diffrn_radiation_wavelength 0.71073
_diffrn_reflns_av_R_equivalents 0.0979
_diffrn_reflns_av_unetI/netI 0.0945
_diffrn_reflns_laue_measured_fraction_full 1.000
_diffrn_reflns_laue_measured_fraction_max 0.992
_diffrn_reflns_limit_h_max 22
_diffrn_reflns_limit_h_min -18
_diffrn_reflns_limit_k_max 19
_diffrn_reflns_limit_k_min -19
_diffrn_reflns_limit_l_max 19
_diffrn_reflns_limit_l_min -19
_diffrn_reflns_number 35388
_diffrn_reflns_point_group_measured_fraction_full 1.000
_diffrn_reflns_point_group_measured_fraction_max 0.992
_diffrn_reflns_theta_full 26.000
_diffrn_reflns_theta_max 26.136
_diffrn_reflns_theta_min 1.793
_exptl_absorpt_coefficient_mu 0.697
_exptl_absorpt_correction_T_max 0.7453
_exptl_absorpt_correction_T_min 0.4412
_exptl_absorpt_correction_type analytical
_exptl_absorpt_process_details 'Sadabs 2014/4 (Bruker 2014)'
_exptl_crystal_colour red
_exptl_crystal_density_diffrn 1.394
_exptl_crystal_density_method 'not measured'
_exptl_crystal_description plate
_exptl_crystal_F_000 2004
_exptl_crystal_size_max 0.45
_exptl_crystal_size_mid 0.35
_exptl_crystal_size_min 0.05
_refine_diff_density_max 1.133
_refine_diff_density_min -1.661
_refine_diff_density_rms 0.118
_refine_ls_extinction_method none
_refine_ls_goodness_of_fit_ref 1.026
_refine_ls_hydrogen_treatment constr
_refine_ls_matrix_type full
_refine_ls_number_parameters 603
_refine_ls_number_reflns 9100
_refine_ls_number_restraints 0
_refine_ls_restrained_S_all 1.026
_refine_ls_R_factor_all 0.1174
_refine_ls_R_factor_gt 0.0632
_refine_ls_shift/su_max 0.001
_refine_ls_shift/su_mean 0.000
_refine_ls_structure_factor_coef Fsqd
_refine_ls_weighting_details 'w=1/[\s^2^(Fo^2^)+(0.1078P)^2^] where P=(Fo^2^+2Fc^2^)/3'
_refine_ls_weighting_scheme calc
_refine_ls_wR_factor_gt 0.1541
_refine_ls_wR_factor_ref 0.1889
_reflns_Friedel_coverage 0.000
_reflns_number_gt 5691
_reflns_number_total 9100
_reflns_threshold_expression 'I > 2\s(I)'
_cod_data_source_file jo5b02638_si_002.cif
_cod_data_source_block Cu-1c
_cod_original_cell_volume 4602.2(14)
_cod_database_code 4031925
_shelx_space_group_comment
;
The symmetry employed for this shelxl refinement is uniquely defined
by the following loop, which should always be used as a source of
symmetry information in preference to the above space-group names.
They are only intended as comments.
;
_shelxl_version_number 2014/6

loop_
_space_group_symop_operation_xyz
'x, y, z'
'-x, y+1/2, -z+1/2'
'-x, -y, -z'
'x, -y-1/2, z-1/2'

loop_
_atom_site_label
_atom_site_type_symbol
_atom_site_fract_x
_atom_site_fract_y
_atom_site_fract_z
_atom_site_U_iso_or_equiv
_atom_site_adp_type
_atom_site_occupancy
_atom_site_site_symmetry_order
_atom_site_calc_flag
_atom_site_refinement_flags_posn
_atom_site_refinement_flags_adp
_atom_site_refinement_flags_occupancy
_atom_site_disorder_assembly
_atom_site_disorder_group
C1 C 0.5057(2) 0.7556(2) 0.4903(2) 0.0176(9) Uani 1 1 d . . . . .
C2 C 0.5178(2) 0.8369(2) 0.4632(2) 0.0169(8) Uani 1 1 d . . . . .
C3 C 0.4610(2) 0.8893(2) 0.4215(2) 0.0206(9) Uani 1 1 d . . . . .
H3 H 0.4091 0.8769 0.4117 0.025 Uiso 1 1 calc R U . . .
C4 C 0.4972(2) 0.9606(2) 0.3992(3) 0.0221(9) Uani 1 1 d . . . . .
H4 H 0.4754 1.0061 0.3685 0.027 Uiso 1 1 calc R U . . .
C5 C 0.5731(2) 0.9537(2) 0.4305(3) 0.0209(9) Uani 1 1 d . . . . .
C6 C 0.6257(2) 1.0170(2) 0.4322(3) 0.0213(9) Uani 1 1 d . . . . .
H6 H 0.6151 1.0634 0.3966 0.026 Uiso 1 1 calc R U . . .
C7 C 0.6920(2) 1.0189(2) 0.4808(3) 0.0212(9) Uani 1 1 d . . . . .
C8 C 0.7347(2) 1.0922(3) 0.5024(3) 0.0252(10) Uani 1 1 d . . . . .
H8 H 0.7288 1.1454 0.4768 0.030 Uiso 1 1 calc R U . . .
C9 C 0.7848(2) 1.0724(2) 0.5652(3) 0.0241(10) Uani 1 1 d . . . . .
H9 H 0.8193 1.1094 0.5935 0.029 Uiso 1 1 calc R U . . .
C10 C 0.7763(2) 0.9840(2) 0.5817(3) 0.0187(9) Uani 1 1 d . . . . .
C11 C 0.8186(2) 0.9380(2) 0.6396(3) 0.0194(9) Uani 1 1 d . . . . .
C12 C 0.8189(2) 0.8508(2) 0.6415(3) 0.0178(9) Uani 1 1 d . . . . .
C13 C 0.8731(2) 0.8012(3) 0.6878(3) 0.0227(10) Uani 1 1 d . . . . .
H13 H 0.9128 0.8210 0.7247 0.027 Uiso 1 1 calc R U . . .
C14 C 0.8572(2) 0.7199(3) 0.6691(3) 0.0213(9) Uani 1 1 d . . . . .
H14 H 0.8849 0.6724 0.6887 0.026 Uiso 1 1 calc R U . . .
C15 C 0.7906(2) 0.7195(2) 0.6143(3) 0.0182(9) Uani 1 1 d . . . . .
C16 C 0.7482(2) 0.6486(2) 0.5912(3) 0.0176(9) Uani 1 1 d . . . . .
C17 C 0.6767(2) 0.6515(2) 0.5542(3) 0.0171(9) Uani 1 1 d . . . . .
C18 C 0.6259(2) 0.5817(2) 0.5435(2) 0.0190(9) Uani 1 1 d . . . . .
H18 H 0.6386 0.5245 0.5505 0.023 Uiso 1 1 calc R U . . .
C19 C 0.5573(2) 0.6124(2) 0.5218(3) 0.0191(9) Uani 1 1 d . . . . .
H19 H 0.5122 0.5811 0.5133 0.023 Uiso 1 1 calc R U . . .
C20 C 0.5645(2) 0.7014(2) 0.5139(2) 0.0157(8) Uani 1 1 d . . . . .
C21 C 0.4276(2) 0.7278(2) 0.5052(2) 0.0171(9) Uani 1 1 d . . . . .
C22 C 0.3791(2) 0.6880(3) 0.4469(3) 0.0235(10) Uani 1 1 d . . . . .
H22 H 0.3943 0.6790 0.3923 0.028 Uiso 1 1 calc R U . . .
C23 C 0.3089(3) 0.6611(3) 0.4675(3) 0.0269(10) Uani 1 1 d . . . . .
H23 H 0.2767 0.6330 0.4273 0.032 Uiso 1 1 calc R U . . .
C24 C 0.2856(2) 0.6751(2) 0.5463(3) 0.0228(10) Uani 1 1 d . . . . .
H24 H 0.2370 0.6575 0.5600 0.027 Uiso 1 1 calc R U . . .
C25 C 0.3332(2) 0.7149(2) 0.6055(3) 0.0199(9) Uani 1 1 d . . . . .
H25 H 0.3173 0.7243 0.6598 0.024 Uiso 1 1 calc R U . . .
C26 C 0.4034(2) 0.7406(2) 0.5853(3) 0.0178(9) Uani 1 1 d . . . . .
C27 C 0.4426(2) 0.7824(3) 0.7257(2) 0.0207(9) Uani 1 1 d . . . . .
H27A H 0.4354 0.7251 0.7465 0.025 Uiso 1 1 calc R U . . .
H27B H 0.3978 0.8161 0.7368 0.025 Uiso 1 1 calc R U . . .
C28 C 0.5123(2) 0.8208(2) 0.7674(3) 0.0177(9) Uani 1 1 d . . . . .
C29 C 0.5780(2) 0.7729(2) 0.7759(3) 0.0185(9) Uani 1 1 d . . . . .
C30 C 0.6444(2) 0.8075(3) 0.8100(3) 0.0191(9) Uani 1 1 d . . . . .
C31 C 0.6467(2) 0.8931(2) 0.8300(3) 0.0200(9) Uani 1 1 d . . . . .
C32 C 0.5817(2) 0.9415(2) 0.8195(3) 0.0190(9) Uani 1 1 d . . . . .
C33 C 0.5132(2) 0.9055(2) 0.7914(2) 0.0171(9) Uani 1 1 d . . . . .
C34 C 0.5785(3) 0.6827(2) 0.7471(3) 0.0231(10) Uani 1 1 d . . . . .
H34A H 0.5296 0.6688 0.7193 0.035 Uiso 1 1 calc R U . . .
H34B H 0.5883 0.6460 0.7952 0.035 Uiso 1 1 calc R U . . .
H34C H 0.6179 0.6750 0.7083 0.035 Uiso 1 1 calc R U . . .
C35 C 0.7139(2) 0.7537(3) 0.8216(3) 0.0301(11) Uani 1 1 d . . . . .
H35A H 0.7341 0.7432 0.7675 0.045 Uiso 1 1 calc R U . . .
H35B H 0.7010 0.7005 0.8470 0.045 Uiso 1 1 calc R U . . .
H35C H 0.7518 0.7825 0.8579 0.045 Uiso 1 1 calc R U . . .
C36 C 0.5860(3) 1.0344(3) 0.8367(3) 0.0291(11) Uani 1 1 d . . . . .
H36A H 0.6275 1.0587 0.8079 0.044 Uiso 1 1 calc R U . . .
H36B H 0.5946 1.0438 0.8967 0.044 Uiso 1 1 calc R U . . .
H36C H 0.5387 1.0609 0.8167 0.044 Uiso 1 1 calc R U . . .
C37 C 0.4428(2) 0.9572(2) 0.7878(3) 0.0233(10) Uani 1 1 d . . . . .
H37A H 0.4421 0.9944 0.7395 0.035 Uiso 1 1 calc R U . . .
H37B H 0.4416 0.9905 0.8386 0.035 Uiso 1 1 calc R U . . .
H37C H 0.3989 0.9204 0.7829 0.035 Uiso 1 1 calc R U . . .
C38 C 0.7202(2) 0.9330(3) 0.8576(3) 0.0235(10) Uani 1 1 d . . . . .
H38A H 0.7118 0.9857 0.8877 0.028 Uiso 1 1 calc R U . . .
H38B H 0.7507 0.8951 0.8947 0.028 Uiso 1 1 calc R U . . .
C39 C 0.8272(2) 0.9831(2) 0.7856(3) 0.0208(9) Uani 1 1 d . . . . .
C40 C 0.8634(2) 1.0193(3) 0.8561(3) 0.0249(10) Uani 1 1 d . . . . .
H40 H 0.8403 1.0199 0.9075 0.030 Uiso 1 1 calc R U . . .
C41 C 0.9341(3) 1.0543(3) 0.8495(3) 0.0304(11) Uani 1 1 d . . . . .
H41 H 0.9593 1.0788 0.8971 0.036 Uiso 1 1 calc R U . . .
C42 C 0.9682(3) 1.0542(3) 0.7753(3) 0.0316(11) Uani 1 1 d . . . . .
H42 H 1.0163 1.0788 0.7719 0.038 Uiso 1 1 calc R U . . .
C43 C 0.9318(2) 1.0179(3) 0.7057(3) 0.0256(10) Uani 1 1 d . . . . .
H43 H 0.9552 1.0181 0.6544 0.031 Uiso 1 1 calc R U . . .
C44 C 0.8617(2) 0.9815(2) 0.7103(3) 0.0204(9) Uani 1 1 d . . . . .
C51 C 0.7794(2) 0.5665(2) 0.6222(3) 0.0192(9) Uani 1 1 d . . . . .
C52 C 0.7493(2) 0.5280(2) 0.6907(3) 0.0217(9) Uani 1 1 d . . . . .
H52 H 0.7081 0.5530 0.7156 0.026 Uiso 1 1 calc R U . . .
C53 C 0.7792(2) 0.4536(3) 0.7227(3) 0.0226(10) Uani 1 1 d . . . . .
H53 H 0.7584 0.4292 0.7697 0.027 Uiso 1 1 calc R U . . .
C54 C 0.8392(2) 0.4138(2) 0.6872(3) 0.0216(9) Uani 1 1 d . . . . .
C55 C 0.8682(2) 0.4526(3) 0.6189(3) 0.0237(10) Uani 1 1 d . . . . .
H55 H 0.9088 0.4271 0.5931 0.028 Uiso 1 1 calc R U . . .
C56 C 0.8393(2) 0.5279(2) 0.5874(3) 0.0214(9) Uani 1 1 d . . . . .
H56 H 0.8611 0.5531 0.5414 0.026 Uiso 1 1 calc R U . . .
C57 C 0.8708(3) 0.3317(3) 0.7238(3) 0.0286(11) Uani 1 1 d . . . . .
C58 C 0.8075(3) 0.2668(3) 0.7242(4) 0.0427(14) Uani 1 1 d . . . . .
H58A H 0.7874 0.2565 0.6671 0.064 Uiso 1 1 calc R U . . .
H58B H 0.7674 0.2878 0.7573 0.064 Uiso 1 1 calc R U . . .
H58C H 0.8274 0.2146 0.7485 0.064 Uiso 1 1 calc R U . . .
C59 C 0.9335(3) 0.2971(3) 0.6761(4) 0.0462(14) Uani 1 1 d . . . . .
H59A H 0.9149 0.2860 0.6187 0.069 Uiso 1 1 calc R U . . .
H59B H 0.9519 0.2452 0.7022 0.069 Uiso 1 1 calc R U . . .
H59C H 0.9746 0.3378 0.6764 0.069 Uiso 1 1 calc R U . . .
C60 C 0.9010(3) 0.3472(3) 0.8136(3) 0.0453(14) Uani 1 1 d . . . . .
H60A H 0.9406 0.3897 0.8143 0.068 Uiso 1 1 calc R U . . .
H60B H 0.9217 0.2952 0.8375 0.068 Uiso 1 1 calc R U . . .
H60C H 0.8602 0.3667 0.8464 0.068 Uiso 1 1 calc R U . . .
C109 C 0.9000(3) 0.6520(4) 0.9554(3) 0.0509(16) Uani 1 1 d . . . . .
H109 H 0.8648 0.6448 1.0007 0.061 Uiso 1 1 calc R U . A 1
N1 N 0.58585(19) 0.87628(19) 0.4678(2) 0.0181(7) Uani 1 1 d . . . . .
N2 N 0.76867(18) 0.8008(2) 0.5955(2) 0.0176(7) Uani 1 1 d . . . . .
N3 N 0.63793(19) 0.72374(19) 0.5320(2) 0.0183(8) Uani 1 1 d . . . . .
N4 N 0.71933(19) 0.9526(2) 0.5284(2) 0.0199(8) Uani 1 1 d . . . . .
O1 O 0.75710(16) 0.94894(19) 0.78265(18) 0.0273(7) Uani 1 1 d . . . . .
O2 O 0.45390(16) 0.78130(17) 0.63833(17) 0.0218(7) Uani 1 1 d . . . . .
Cu Cu 0.67779(3) 0.83847(3) 0.53074(3) 0.01671(16) Uani 1 1 d . . . . .
Cl1 Cl 0.90372(8) 0.75920(11) 0.92950(10) 0.0577(4) Uani 1 1 d . . . . .
Cl2A Cl 0.9911(11) 0.6217(17) 0.9938(6) 0.084(2) Uani 0.88(9) 1 d . . P B 1
Cl2B Cl 0.980(2) 0.603(3) 0.998(2) 0.038(16) Uani 0.12(9) 1 d . . P B 2
Cl3 Cl 0.86732(9) 0.59265(11) 0.87028(10) 0.0570(4) Uani 1 1 d . . . . .

loop_
_atom_site_aniso_label
_atom_site_aniso_U_11
_atom_site_aniso_U_22
_atom_site_aniso_U_33
_atom_site_aniso_U_23
_atom_site_aniso_U_13
_atom_site_aniso_U_12
C1 0.029(2) 0.0085(19) 0.015(2) -0.0036(16) -0.0015(17) -0.0007(17)
C2 0.025(2) 0.0106(19) 0.015(2) -0.0008(17) -0.0013(17) 0.0036(17)
C3 0.030(2) 0.016(2) 0.015(2) 0.0005(18) -0.0016(18) 0.0047(18)
C4 0.036(3) 0.0084(19) 0.022(2) 0.0004(17) 0.0012(19) 0.0053(18)
C5 0.034(2) 0.0084(19) 0.021(2) 0.0039(17) 0.0041(19) 0.0015(17)
C6 0.036(3) 0.0066(19) 0.022(2) 0.0039(17) 0.0027(19) 0.0031(18)
C7 0.035(3) 0.0073(19) 0.022(2) 0.0037(17) 0.0023(19) 0.0011(17)
C8 0.033(3) 0.0058(19) 0.037(3) 0.0033(19) 0.000(2) -0.0016(18)
C9 0.034(3) 0.0075(19) 0.031(3) -0.0006(19) 0.000(2) -0.0034(18)
C10 0.031(2) 0.0076(19) 0.018(2) 0.0012(17) 0.0011(18) -0.0004(17)
C11 0.025(2) 0.011(2) 0.022(2) 0.0001(18) 0.0059(18) -0.0027(17)
C12 0.022(2) 0.012(2) 0.020(2) 0.0033(17) 0.0016(17) -0.0005(16)
C13 0.029(2) 0.015(2) 0.023(2) 0.0003(19) -0.0023(19) 0.0015(18)
C14 0.027(2) 0.0103(19) 0.027(2) 0.0007(18) 0.0007(19) 0.0019(17)
C15 0.030(2) 0.0057(18) 0.020(2) 0.0021(17) 0.0061(18) 0.0000(16)
C16 0.030(2) 0.0035(18) 0.020(2) 0.0021(16) 0.0068(18) 0.0020(16)
C17 0.028(2) 0.0045(18) 0.019(2) -0.0002(16) 0.0025(18) 0.0005(16)
C18 0.031(2) 0.0053(18) 0.020(2) -0.0014(17) -0.0019(18) -0.0030(17)
C19 0.032(2) 0.0049(19) 0.020(2) 0.0001(17) -0.0002(18) -0.0015(17)
C20 0.025(2) 0.0080(19) 0.014(2) 0.0010(16) -0.0020(17) 0.0000(16)
C21 0.025(2) 0.0073(18) 0.018(2) 0.0040(17) -0.0024(17) 0.0009(16)
C22 0.032(3) 0.016(2) 0.022(2) 0.0001(19) -0.0032(19) 0.0006(19)
C23 0.033(3) 0.017(2) 0.030(2) -0.003(2) -0.007(2) -0.0038(19)
C24 0.024(2) 0.010(2) 0.033(3) 0.0054(19) -0.0016(19) 0.0002(17)
C25 0.027(2) 0.0094(19) 0.024(2) 0.0016(18) 0.0020(19) 0.0036(16)
C26 0.027(2) 0.0025(18) 0.022(2) 0.0021(16) -0.0074(18) -0.0009(16)
C27 0.029(2) 0.014(2) 0.019(2) 0.0004(18) 0.0021(19) -0.0014(18)
C28 0.028(2) 0.0077(19) 0.017(2) 0.0011(16) 0.0023(18) 0.0000(16)
C29 0.031(2) 0.0076(19) 0.017(2) -0.0023(17) 0.0051(18) -0.0016(17)
C30 0.026(2) 0.013(2) 0.018(2) 0.0014(17) 0.0035(18) 0.0026(17)
C31 0.031(2) 0.013(2) 0.016(2) 0.0001(17) 0.0011(18) -0.0048(17)
C32 0.030(2) 0.010(2) 0.017(2) -0.0032(17) 0.0020(18) -0.0016(17)
C33 0.030(2) 0.0074(19) 0.014(2) -0.0007(16) 0.0050(17) 0.0002(17)
C34 0.034(3) 0.009(2) 0.026(2) -0.0017(18) 0.000(2) 0.0003(17)
C35 0.030(3) 0.018(2) 0.041(3) -0.005(2) -0.001(2) 0.0014(19)
C36 0.040(3) 0.012(2) 0.035(3) -0.005(2) -0.006(2) -0.0012(19)
C37 0.036(3) 0.0084(19) 0.025(2) -0.0010(18) 0.000(2) 0.0029(18)
C38 0.032(2) 0.015(2) 0.023(2) -0.0025(18) 0.0008(19) -0.0044(18)
C39 0.025(2) 0.012(2) 0.026(2) -0.0025(18) -0.0019(19) -0.0020(17)
C40 0.033(3) 0.016(2) 0.026(2) -0.0015(19) 0.000(2) -0.0001(19)
C41 0.035(3) 0.019(2) 0.036(3) -0.002(2) -0.008(2) -0.006(2)
C42 0.030(3) 0.025(3) 0.040(3) -0.002(2) -0.001(2) -0.011(2)
C43 0.032(3) 0.018(2) 0.027(2) 0.003(2) 0.003(2) -0.0018(19)
C44 0.027(2) 0.0082(19) 0.026(2) 0.0009(18) -0.0002(19) -0.0001(17)
C51 0.029(2) 0.0069(19) 0.022(2) 0.0007(17) -0.0015(18) -0.0002(17)
C52 0.028(2) 0.0081(19) 0.028(2) 0.0009(18) -0.0002(19) 0.0034(17)
C53 0.034(3) 0.013(2) 0.021(2) 0.0026(18) 0.0050(19) -0.0014(18)
C54 0.026(2) 0.008(2) 0.031(2) -0.0015(18) -0.0036(19) -0.0004(17)
C55 0.027(2) 0.013(2) 0.031(2) -0.0019(19) -0.002(2) 0.0042(18)
C56 0.029(2) 0.011(2) 0.025(2) 0.0018(18) 0.0039(19) -0.0004(17)
C57 0.033(3) 0.013(2) 0.040(3) 0.006(2) -0.001(2) 0.0041(19)
C58 0.052(3) 0.011(2) 0.064(4) 0.014(2) 0.002(3) 0.000(2)
C59 0.053(3) 0.028(3) 0.057(4) 0.011(3) 0.003(3) 0.016(3)
C60 0.064(4) 0.030(3) 0.040(3) 0.009(3) -0.009(3) 0.009(3)
C109 0.058(4) 0.064(4) 0.032(3) 0.012(3) 0.014(3) 0.017(3)
N1 0.033(2) 0.0041(15) 0.0180(18) -0.0001(14) 0.0039(15) -0.0003(14)
N2 0.0229(19) 0.0084(16) 0.0216(19) 0.0009(15) 0.0022(15) -0.0029(14)
N3 0.030(2) 0.0071(16) 0.0175(18) 0.0016(14) 0.0021(15) 0.0049(14)
N4 0.032(2) 0.0099(17) 0.0178(18) 0.0046(15) 0.0016(15) 0.0022(15)
O1 0.0302(17) 0.0294(17) 0.0222(16) -0.0047(14) 0.0027(13) -0.0103(14)
O2 0.0306(17) 0.0185(15) 0.0166(15) -0.0031(13) 0.0026(13) -0.0060(13)
Cu 0.0269(3) 0.0046(2) 0.0184(3) 0.0012(2) 0.0007(2) 0.0001(2)
Cl1 0.0485(9) 0.0671(11) 0.0577(10) 0.0059(8) 0.0046(7) -0.0003(7)
Cl2A 0.088(4) 0.110(6) 0.051(3) -0.008(3) -0.021(2) 0.048(4)
Cl2B 0.040(18) 0.06(2) 0.018(14) -0.004(7) 0.012(12) 0.023(11)
Cl3 0.0589(9) 0.0643(10) 0.0486(9) 0.0009(8) 0.0086(7) 0.0058(8)

loop_
_atom_type_symbol
_atom_type_description
_atom_type_scat_dispersion_real
_atom_type_scat_dispersion_imag
_atom_type_scat_source
C C 0.0033 0.0016 'International Tables Vol C Tables 4.2.6.8 and 6.1.1.4'
H H 0.0000 0.0000 'International Tables Vol C Tables 4.2.6.8 and 6.1.1.4'
N N 0.0061 0.0033 'International Tables Vol C Tables 4.2.6.8 and 6.1.1.4'
O O 0.0106 0.0060 'International Tables Vol C Tables 4.2.6.8 and 6.1.1.4'
Cu Cu 0.3201 1.2651 'International Tables Vol C Tables 4.2.6.8 and 6.1.1.4'
Cl Cl 0.1484 0.1585 'International Tables Vol C Tables 4.2.6.8 and 6.1.1.4'

loop_
_geom_angle_atom_site_label_1
_geom_angle_atom_site_label_2
_geom_angle_atom_site_label_3
_geom_angle
C2 C1 C20 122.6(4)
C2 C1 C21 119.5(3)
C20 C1 C21 117.5(3)
N1 C2 C1 124.7(4)
N1 C2 C3 110.4(3)
C1 C2 C3 124.7(4)
C4 C3 C2 106.2(4)
C4 C3 H3 126.9
C2 C3 H3 126.9
C3 C4 C5 107.2(4)
C3 C4 H4 126.4
C5 C4 H4 126.4
C6 C5 N1 123.7(4)
C6 C5 C4 125.5(4)
N1 C5 C4 110.4(4)
C7 C6 C5 125.8(4)
C7 C6 H6 117.1
C5 C6 H6 117.1
C6 C7 N4 124.0(4)
C6 C7 C8 125.5(4)
N4 C7 C8 109.5(4)
C9 C8 C7 107.8(4)
C9 C8 H8 126.1
C7 C8 H8 126.1
C8 C9 C10 107.3(4)
C8 C9 H9 126.4
C10 C9 H9 126.4
C11 C10 N4 125.1(4)
C11 C10 C9 126.1(4)
N4 C10 C9 108.8(3)
C10 C11 C12 123.5(4)
C10 C11 C44 119.8(3)
C12 C11 C44 116.4(4)
N2 C12 C11 124.5(4)
N2 C12 C13 110.6(3)
C11 C12 C13 124.8(4)
C14 C13 C12 107.0(4)
C14 C13 H13 126.5
C12 C13 H13 126.5
C13 C14 C15 107.0(4)
C13 C14 H14 126.5
C15 C14 H14 126.5
N2 C15 C16 124.3(4)
N2 C15 C14 110.0(3)
C16 C15 C14 125.3(4)
C17 C16 C15 123.9(4)
C17 C16 C51 119.2(4)
C15 C16 C51 116.2(4)
C16 C17 N3 125.1(4)
C16 C17 C18 125.8(4)
N3 C17 C18 108.6(4)
C19 C18 C17 107.6(4)
C19 C18 H18 126.2
C17 C18 H18 126.2
C18 C19 C20 107.5(4)
C18 C19 H19 126.3
C20 C19 H19 126.3
N3 C20 C1 125.8(4)
N3 C20 C19 109.3(3)
C1 C20 C19 124.8(4)
C22 C21 C26 118.2(4)
C22 C21 C1 125.0(4)
C26 C21 C1 116.7(4)
C23 C22 C21 121.0(4)
C23 C22 H22 119.5
C21 C22 H22 119.5
C24 C23 C22 120.1(4)
C24 C23 H23 120.0
C22 C23 H23 120.0
C23 C24 C25 119.9(4)
C23 C24 H24 120.0
C25 C24 H24 120.0
C26 C25 C24 119.9(4)
C26 C25 H25 120.1
C24 C25 H25 120.1
O2 C26 C25 124.6(4)
O2 C26 C21 114.5(3)
C25 C26 C21 120.9(4)
O2 C27 C28 106.1(3)
O2 C27 H27A 110.5
C28 C27 H27A 110.5
O2 C27 H27B 110.5
C28 C27 H27B 110.5
H27A C27 H27B 108.7
C29 C28 C33 120.5(4)
C29 C28 C27 118.7(3)
C33 C28 C27 120.6(4)
C30 C29 C28 120.4(4)
C30 C29 C34 118.6(4)
C28 C29 C34 121.0(4)
C29 C30 C31 119.4(4)
C29 C30 C35 119.6(4)
C31 C30 C35 121.0(4)
C32 C31 C30 120.1(4)
C32 C31 C38 120.1(4)
C30 C31 C38 119.7(4)
C31 C32 C33 120.8(4)
C31 C32 C36 119.5(4)
C33 C32 C36 119.7(4)
C32 C33 C28 118.5(4)
C32 C33 C37 119.8(3)
C28 C33 C37 121.7(4)
C29 C34 H34A 109.5
C29 C34 H34B 109.5
H34A C34 H34B 109.5
C29 C34 H34C 109.5
H34A C34 H34C 109.5
H34B C34 H34C 109.5
C30 C35 H35A 109.5
C30 C35 H35B 109.5
H35A C35 H35B 109.5
C30 C35 H35C 109.5
H35A C35 H35C 109.5
H35B C35 H35C 109.5
C32 C36 H36A 109.5
C32 C36 H36B 109.5
H36A C36 H36B 109.5
C32 C36 H36C 109.5
H36A C36 H36C 109.5
H36B C36 H36C 109.5
C33 C37 H37A 109.5
C33 C37 H37B 109.5
H37A C37 H37B 109.5
C33 C37 H37C 109.5
H37A C37 H37C 109.5
H37B C37 H37C 109.5
O1 C38 C31 105.4(3)
O1 C38 H38A 110.7
C31 C38 H38A 110.7
O1 C38 H38B 110.7
C31 C38 H38B 110.7
H38A C38 H38B 108.8
O1 C39 C40 124.8(4)
O1 C39 C44 114.7(4)
C40 C39 C44 120.5(4)
C41 C40 C39 118.6(4)
C41 C40 H40 120.7
C39 C40 H40 120.7
C42 C41 C40 121.4(4)
C42 C41 H41 119.3
C40 C41 H41 119.3
C41 C42 C43 119.6(4)
C41 C42 H42 120.2
C43 C42 H42 120.2
C42 C43 C44 120.5(4)
C42 C43 H43 119.7
C44 C43 H43 119.7
C43 C44 C39 119.3(4)
C43 C44 C11 124.9(4)
C39 C44 C11 115.8(3)
C56 C51 C52 117.9(4)
C56 C51 C16 122.4(4)
C52 C51 C16 119.7(4)
C53 C52 C51 120.8(4)
C53 C52 H52 119.6
C51 C52 H52 119.6
C52 C53 C54 121.6(4)
C52 C53 H53 119.2
C54 C53 H53 119.2
C55 C54 C53 116.9(4)
C55 C54 C57 122.7(4)
C53 C54 C57 120.3(4)
C54 C55 C56 121.7(4)
C54 C55 H55 119.1
C56 C55 H55 119.1
C51 C56 C55 121.1(4)
C51 C56 H56 119.5
C55 C56 H56 119.5
C59 C57 C60 108.4(4)
C59 C57 C54 112.7(4)
C60 C57 C54 108.8(4)
C59 C57 C58 108.9(4)
C60 C57 C58 108.6(4)
C54 C57 C58 109.3(4)
C57 C58 H58A 109.5
C57 C58 H58B 109.5
H58A C58 H58B 109.5
C57 C58 H58C 109.5
H58A C58 H58C 109.5
H58B C58 H58C 109.5
C57 C59 H59A 109.5
C57 C59 H59B 109.5
H59A C59 H59B 109.5
C57 C59 H59C 109.5
H59A C59 H59C 109.5
H59B C59 H59C 109.5
C57 C60 H60A 109.5
C57 C60 H60B 109.5
H60A C60 H60B 109.5
C57 C60 H60C 109.5
H60A C60 H60C 109.5
H60B C60 H60C 109.5
Cl2B C109 Cl3 106.7(14)
Cl3 C109 Cl2A 112.3(6)
Cl2B C109 Cl1 119.6(19)
Cl3 C109 Cl1 111.1(3)
Cl2A C109 Cl1 107.5(11)
Cl3 C109 H109 108.6
Cl2A C109 H109 108.6
Cl1 C109 H109 108.6
C2 N1 C5 105.6(3)
C2 N1 Cu 126.4(3)
C5 N1 Cu 127.2(3)
C12 N2 C15 105.3(3)
C12 N2 Cu 126.2(3)
C15 N2 Cu 128.0(3)
C20 N3 C17 106.9(3)
C20 N3 Cu 125.6(3)
C17 N3 Cu 127.5(3)
C7 N4 C10 106.4(3)
C7 N4 Cu 127.2(3)
C10 N4 Cu 126.0(3)
C39 O1 C38 120.8(3)
C26 O2 C27 119.3(3)
N2 Cu N1 178.96(14)
N2 Cu N3 89.65(14)
N1 Cu N3 90.19(14)
N2 Cu N4 89.83(14)
N1 Cu N4 90.35(14)
N3 Cu N4 178.92(14)

loop_
_geom_bond_atom_site_label_1
_geom_bond_atom_site_label_2
_geom_bond_distance
C1 C2 1.394(5)
C1 C20 1.396(5)
C1 C21 1.498(6)
C2 N1 1.366(5)
C2 C3 1.448(6)
C3 C4 1.371(6)
C3 H3 0.9500
C4 C5 1.419(6)
C4 H4 0.9500
C5 C6 1.381(6)
C5 N1 1.390(5)
C6 C7 1.377(6)
C6 H6 0.9500
C7 N4 1.380(5)
C7 C8 1.431(6)
C8 C9 1.344(6)
C8 H8 0.9500
C9 C10 1.451(5)
C9 H9 0.9500
C10 C11 1.375(6)
C10 N4 1.383(5)
C11 C12 1.397(5)
C11 C44 1.505(6)
C12 N2 1.382(5)
C12 C13 1.425(6)
C13 C14 1.364(6)
C13 H13 0.9500
C14 C15 1.433(6)
C14 H14 0.9500
C15 N2 1.388(5)
C15 C16 1.403(6)
C16 C17 1.374(6)
C16 C51 1.501(5)
C17 N3 1.384(5)
C17 C18 1.442(5)
C18 C19 1.344(6)
C18 H18 0.9500
C19 C20 1.438(5)
C19 H19 0.9500
C20 N3 1.370(5)
C21 C22 1.390(6)
C21 C26 1.405(6)
C22 C23 1.385(6)
C22 H22 0.9500
C23 C24 1.382(6)
C23 H23 0.9500
C24 C25 1.391(6)
C24 H24 0.9500
C25 C26 1.378(6)
C25 H25 0.9500
C26 O2 1.367(5)
C27 O2 1.437(5)
C27 C28 1.507(6)
C27 H27A 0.9900
C27 H27B 0.9900
C28 C29 1.400(6)
C28 C33 1.411(5)
C29 C30 1.388(6)
C29 C34 1.519(5)
C30 C31 1.410(6)
C30 C35 1.513(6)
C31 C32 1.395(6)
C31 C38 1.500(6)
C32 C33 1.400(6)
C32 C36 1.517(5)
C33 C37 1.502(6)
C34 H34A 0.9800
C34 H34B 0.9800
C34 H34C 0.9800
C35 H35A 0.9800
C35 H35B 0.9800
C35 H35C 0.9800
C36 H36A 0.9800
C36 H36B 0.9800
C36 H36C 0.9800
C37 H37A 0.9800
C37 H37B 0.9800
C37 H37C 0.9800
C38 O1 1.438(5)
C38 H38A 0.9900
C38 H38B 0.9900
C39 O1 1.363(5)
C39 C40 1.396(6)
C39 C44 1.398(6)
C40 C41 1.391(6)
C40 H40 0.9500
C41 C42 1.377(6)
C41 H41 0.9500
C42 C43 1.387(6)
C42 H42 0.9500
C43 C44 1.387(6)
C43 H43 0.9500
C51 C56 1.386(6)
C51 C52 1.402(6)
C52 C53 1.392(6)
C52 H52 0.9500
C53 C54 1.400(6)
C53 H53 0.9500
C54 C55 1.394(6)
C54 C57 1.534(6)
C55 C56 1.394(6)
C55 H55 0.9500
C56 H56 0.9500
C57 C59 1.504(7)
C57 C60 1.531(7)
C57 C58 1.537(6)
C58 H58A 0.9800
C58 H58B 0.9800
C58 H58C 0.9800
C59 H59A 0.9800
C59 H59B 0.9800
C59 H59C 0.9800
C60 H60A 0.9800
C60 H60B 0.9800
C60 H60C 0.9800
C109 Cl2B 1.72(4)
C109 Cl3 1.739(6)
C109 Cl2A 1.768(12)
C109 Cl1 1.771(6)
C109 H109 1.0000
N1 Cu 1.967(4)
N2 Cu 1.965(3)
N3 Cu 1.972(3)
N4 Cu 1.975(3)
